data_9007801
loop_
_publ_author_name
'Leclaire, A.'
'Borel, M. M.'
'Grandin, A.'
'Raveau, B.'

_publ_section_title
;
 K2Mo3AlP8O28: a tunnel structure isotypic with Na0.5MoP2O7
;
_journal_name_full 'Acta Crystallographica, Section C'
_journal_page_first 1368
_journal_page_last 1370
_journal_paper_doi 10.1107/S0108270189013338
_journal_volume 46
_journal_year 1990
_chemical_formula_structural K2Mo3AlP8O28
_chemical_formula_sum 'Al0.5 K Mo1.5 O14 P4'
_space_group_IT_number 2
_symmetry_space_group_name_Hall '-P 1'
_symmetry_space_group_name_H-M 'P -1'
_cell_angle_alpha 90.53
_cell_angle_beta 92.95
_cell_angle_gamma 105.18
_cell_length_a 4.8171
_cell_length_b 7.133
_cell_length_c 7.998
_cell_formula_units_Z 1
_cell_volume 264.800
_exptl_crystal_density_diffrn 3.414
_cod_original_formula_sum 'Mo1.5 Al.5 K P4 O14'
_cod_database_code 9007801

loop_
_symmetry_equiv_pos_as_xyz
x,y,z
-x,-y,-z

loop_
_atom_site_label
_atom_site_fract_x
_atom_site_fract_y
_atom_site_fract_z
_atom_site_occupancy
_atom_site_U_iso_or_equiv
Mo1 0.00000 0.00000 0.00000 1.00000 0.01229
Mo 0.50000 0.50000 0.50000 0.50000 0.00823
Al 0.50000 0.50000 0.50000 0.50000 0.00823
K 0.00000 0.00000 0.50000 1.00000 0.04179
P1 -0.37950 0.24170 0.19530 1.00000 0.00823
P2 0.01610 -0.38160 0.25320 1.00000 0.00823
O1 -0.19000 0.10200 0.18600 1.00000 0.01013
O2 0.09400 -0.20100 0.15300 1.00000 0.01520
O3 0.36800 0.19200 0.07100 1.00000 0.01140
O4 0.15500 0.35100 0.59700 1.00000 0.01267
O5 0.27800 0.55000 0.30500 1.00000 0.01140
O6 0.54400 0.26000 0.37500 1.00000 0.01267
O7 -0.19700 0.45000 0.13800 1.00000 0.00887

_cod_duplicate_entry 1001427
